data_2225529
loop_
_publ_author_name
'Dahmani, S.'
'Haoudi, A.'
'Capet, F.'
'Essassi, El Mokhtar'
'Ng, Seik Weng'

_publ_section_title
;
 6-Bromo-1-(1,2-propadienyl)-3-(2-propynyl)-1<i>H</i>-imidazo[4,5-<i>b</i>]pyridin-2(3<i>H</i>)-one
;
_journal_coeditor_code HG2649
_journal_issue 4
_journal_name_full 'Acta Crystallographica Section E'
_journal_page_first o755
_journal_paper_doi 10.1107/S1600536810007695
_journal_volume 66
_journal_year 2010
_chemical_formula_iupac 'C12 H8 Br N3 O'
_chemical_formula_moiety 'C12 H8 Br N3 O'
_chemical_formula_sum 'C12 H8 Br N3 O'
_chemical_formula_weight 290.12
_chemical_name_systematic
;
6-Bromo-1-(1,2-propadienyl)-3-(2-propynyl)-1<i>H</i>-
imidazo[4,5-<i>b</i>]pyridin-2(3<i>H</i>)-one
;
_space_group_IT_number 14
_symmetry_cell_setting monoclinic
_symmetry_space_group_name_Hall '-P 2yn'
_symmetry_space_group_name_H-M 'P 1 21/n 1'
_atom_sites_solution_hydrogens geom
_atom_sites_solution_primary direct
_atom_sites_solution_secondary difmap
_audit_creation_method SHELXL-97
_cell_angle_alpha 90.00
_cell_angle_beta 99.123(2)
_cell_angle_gamma 90.00
_cell_formula_units_Z 4
_cell_length_a 9.6369(4)
_cell_length_b 9.3086(4)
_cell_length_c 13.5481(5)
_cell_measurement_reflns_used 9975
_cell_measurement_temperature 293(2)
_cell_measurement_theta_max 25.6
_cell_measurement_theta_min 2.4
_cell_volume 1199.97(8)
_computing_cell_refinement 'SAINT (Bruker, 2008)'
_computing_data_collection 'APEX2 (Bruker, 2008)'
_computing_data_reduction 'SAINT (Bruker, 2008)'
_computing_molecular_graphics 'X-SEED (Barbour, 2001)'
_computing_publication_material 'publCIF (Westrip, 2010)'
_computing_structure_refinement 'SHELXL97 (Sheldrick, 2008)'
_computing_structure_solution 'SHELXS97 (Sheldrick, 2008)'
_diffrn_ambient_temperature 293(2)
_diffrn_measured_fraction_theta_full 0.998
_diffrn_measured_fraction_theta_max 0.998
_diffrn_measurement_device '\k-geometry diffractometer'
_diffrn_measurement_device_type 'Bruker X8 APEXII'
_diffrn_measurement_method '\f and \w scans'
_diffrn_radiation_monochromator graphite
_diffrn_radiation_source 'fine-focus sealed tube'
_diffrn_radiation_type MoK\a
_diffrn_radiation_wavelength 0.71073
_diffrn_reflns_av_R_equivalents 0.0403
_diffrn_reflns_av_sigmaI/netI 0.0173
_diffrn_reflns_limit_h_max 13
_diffrn_reflns_limit_h_min -13
_diffrn_reflns_limit_k_max 12
_diffrn_reflns_limit_k_min -12
_diffrn_reflns_limit_l_max 18
_diffrn_reflns_limit_l_min -18
_diffrn_reflns_number 51411
_diffrn_reflns_theta_full 29.71
_diffrn_reflns_theta_max 29.71
_diffrn_reflns_theta_min 2.67
_diffrn_standards_decay_% 0
_diffrn_standards_interval_count 0
_diffrn_standards_interval_time 0
_diffrn_standards_number 0
_exptl_absorpt_coefficient_mu 3.412
_exptl_absorpt_correction_T_max 0.4276
_exptl_absorpt_correction_T_min 0.2555
_exptl_absorpt_correction_type multi-scan
_exptl_absorpt_process_details '(SADABS; Sheldrick, 1996)'
_exptl_crystal_colour Colorless
_exptl_crystal_density_diffrn 1.606
_exptl_crystal_density_method 'not measured'
_exptl_crystal_description Irregular
_exptl_crystal_F_000 576
_exptl_crystal_size_max 0.55
_exptl_crystal_size_mid 0.35
_exptl_crystal_size_min 0.30
_refine_diff_density_max 0.487
_refine_diff_density_min -0.633
_refine_ls_extinction_method none
_refine_ls_goodness_of_fit_ref 1.020
_refine_ls_hydrogen_treatment mixed
_refine_ls_matrix_type full
_refine_ls_number_parameters 166
_refine_ls_number_reflns 3393
_refine_ls_number_restraints 3
_refine_ls_restrained_S_all 1.020
_refine_ls_R_factor_all 0.0487
_refine_ls_R_factor_gt 0.0314
_refine_ls_shift/su_max 0.001
_refine_ls_shift/su_mean 0.001
_refine_ls_structure_factor_coef Fsqd
_refine_ls_weighting_details 'calc w=1/[\s^2^(Fo^2^)+(0.0413P)^2^+0.4635P] where P=(Fo^2^+2Fc^2^)/3'
_refine_ls_weighting_scheme calc
_refine_ls_wR_factor_gt 0.0774
_refine_ls_wR_factor_ref 0.0874
_reflns_number_gt 2577
_reflns_number_total 3393
_reflns_threshold_expression I>2\s(I)
_cod_data_source_file hg2649.cif
_cod_data_source_block I
_cod_depositor_comments
;
The following automatic conversions were performed:
'_symmetry_cell_setting' value 'Monoclinic' changed to 'monoclinic'
according to '/home/saulius/struct/CIF-dictionaries/cif_core.dic'
dictionary named 'cif_core.dic' version 2.4.1 from
2010-06-29.

'_exptl_absorpt_correction_type' value 'Multi-scan' changed
to 'multi-scan' according to
'/home/saulius/struct/CIF-dictionaries/cif_core.dic' dictionary named
'cif_core.dic' version 2.4.1 from 2010-06-29.

Automatic conversion script
Id: cif_fix_enum 1527 2010-12-29 10:47:43Z saulius 
;
_cod_original_sg_symbol_H-M 'P 21/n'
_cod_database_code 2225529
_cod_database_fobs_code 2225529

loop_
_symmetry_equiv_pos_as_xyz
'x, y, z'
'-x+1/2, y+1/2, -z+1/2'
'-x, -y, -z'
'x-1/2, -y-1/2, z-1/2'

loop_
_atom_site_type_symbol
_atom_site_label
_atom_site_fract_x
_atom_site_fract_y
_atom_site_fract_z
_atom_site_U_iso_or_equiv
_atom_site_adp_type
_atom_site_calc_flag
_atom_site_refinement_flags
_atom_site_occupancy
_atom_site_disorder_assembly
_atom_site_disorder_group
Br Br1 0.40648(3) 0.39876(3) 0.231050(17) 0.06785(11) Uani d . 1 . .
O O1 0.49655(17) 0.95432(17) 0.64205(11) 0.0577(4) Uani d . 1 . .
N N1 0.21863(16) 0.64109(19) 0.42594(13) 0.0453(4) Uani d . 1 . .
N N2 0.54742(15) 0.78896(16) 0.52363(11) 0.0395(3) Uani d . 1 . .
N N3 0.32605(16) 0.81244(17) 0.54674(11) 0.0417(3) Uani d . 1 . .
C C1 0.2477(2) 0.5495(2) 0.35479(15) 0.0490(4) Uani d . 1 . .
H H1 0.1744 0.4972 0.3188 0.059 Uiso calc R 1 . .
C C2 0.3815(2) 0.53039(19) 0.33326(13) 0.0435(4) Uani d . 1 . .
C C3 0.4981(2) 0.60309(19) 0.38454(13) 0.0399(4) Uani d . 1 . .
H H3 0.5887 0.5895 0.3708 0.048 Uiso calc R 1 . .
C C4 0.46792(17) 0.69616(18) 0.45684(12) 0.0346(3) Uani d . 1 . .
C C5 0.32815(18) 0.71031(18) 0.47294(12) 0.0365(3) Uani d . 1 . .
C C6 0.6938(2) 0.8150(2) 0.53701(16) 0.0503(5) Uani d . 1 . .
H H6 0.7302 0.8828 0.5845 0.060 Uiso calc R 1 . .
C C7 0.7806(2) 0.7510(2) 0.48776(17) 0.0529(5) Uani d . 1 . .
C C8 0.8709(3) 0.6872(4) 0.4413(2) 0.0750(8) Uani d D 1 . .
H H81 0.916(3) 0.602(2) 0.467(3) 0.106(12) Uiso d D 1 . .
H H82 0.890(3) 0.722(3) 0.3788(13) 0.089(10) Uiso d D 1 . .
C C9 0.4605(2) 0.8628(2) 0.57909(14) 0.0416(4) Uani d . 1 . .
C C10 0.2020(2) 0.8584(2) 0.58740(16) 0.0509(5) Uani d . 1 . .
H H10A 0.1252 0.8736 0.5328 0.061 Uiso calc R 1 . .
H H10B 0.2218 0.9494 0.6217 0.061 Uiso calc R 1 . .
C C11 0.1586(2) 0.7538(2) 0.65707(15) 0.0521(5) Uani d . 1 . .
C C12 0.1208(3) 0.6715(3) 0.71186(19) 0.0694(7) Uani d D 1 . .
H H12 0.093(3) 0.601(2) 0.7550(18) 0.088(11) Uiso d D 1 . .

loop_
_atom_site_aniso_label
_atom_site_aniso_U_11
_atom_site_aniso_U_22
_atom_site_aniso_U_33
_atom_site_aniso_U_12
_atom_site_aniso_U_13
_atom_site_aniso_U_23
Br1 0.0918(2) 0.05653(15) 0.05116(14) 0.01376(12) -0.00107(12) -0.01710(9)
O1 0.0645(9) 0.0499(8) 0.0563(9) 0.0031(7) 0.0024(7) -0.0158(7)
N1 0.0357(8) 0.0481(9) 0.0513(9) -0.0027(7) 0.0046(7) 0.0022(7)
N2 0.0367(7) 0.0396(8) 0.0417(7) -0.0023(6) 0.0050(6) -0.0021(6)
N3 0.0417(8) 0.0425(8) 0.0431(8) 0.0011(6) 0.0133(6) -0.0014(6)
C1 0.0469(10) 0.0461(10) 0.0504(10) -0.0050(8) -0.0035(8) -0.0017(8)
C2 0.0555(11) 0.0369(9) 0.0362(8) 0.0034(8) 0.0016(7) -0.0014(7)
C3 0.0408(9) 0.0411(9) 0.0385(8) 0.0031(7) 0.0085(7) 0.0024(7)
C4 0.0351(8) 0.0350(8) 0.0334(7) -0.0008(6) 0.0051(6) 0.0060(6)
C5 0.0386(8) 0.0350(8) 0.0364(8) 0.0006(7) 0.0079(6) 0.0057(6)
C6 0.0381(9) 0.0515(11) 0.0592(12) -0.0078(8) 0.0015(8) -0.0032(9)
C7 0.0343(9) 0.0597(12) 0.0628(12) -0.0064(9) 0.0017(9) 0.0098(10)
C8 0.0396(11) 0.101(2) 0.0867(19) 0.0039(13) 0.0176(12) 0.0060(17)
C9 0.0474(10) 0.0370(9) 0.0402(9) 0.0029(7) 0.0061(7) 0.0014(7)
C10 0.0512(11) 0.0491(11) 0.0570(12) 0.0097(9) 0.0224(9) 0.0029(9)
C11 0.0510(11) 0.0614(12) 0.0461(10) 0.0007(9) 0.0149(8) -0.0033(9)
C12 0.0748(16) 0.0808(18) 0.0555(13) -0.0120(14) 0.0197(12) 0.0087(12)

loop_
_atom_type_symbol
_atom_type_description
_atom_type_scat_dispersion_real
_atom_type_scat_dispersion_imag
_atom_type_scat_source
C C 0.0033 0.0016 'International Tables Vol C Tables 4.2.6.8 and 6.1.1.4'
H H 0.0000 0.0000 'International Tables Vol C Tables 4.2.6.8 and 6.1.1.4'
N N 0.0061 0.0033 'International Tables Vol C Tables 4.2.6.8 and 6.1.1.4'
O O 0.0106 0.0060 'International Tables Vol C Tables 4.2.6.8 and 6.1.1.4'
Br Br -0.2901 2.4595 'International Tables Vol C Tables 4.2.6.8 and 6.1.1.4'

loop_
_geom_angle_atom_site_label_1
_geom_angle_atom_site_label_2
_geom_angle_atom_site_label_3
_geom_angle_site_symmetry_1
_geom_angle_site_symmetry_3
_geom_angle
_geom_angle_publ_flag
C5 N1 C1 . . 114.50(16) ?
C4 N2 C9 . . 109.96(14) ?
C4 N2 C6 . . 128.72(16) ?
C9 N2 C6 . . 121.29(16) ?
C5 N3 C9 . . 110.03(15) ?
C5 N3 C10 . . 125.63(16) ?
C9 N3 C10 . . 124.33(16) ?
N1 C1 C2 . . 122.72(18) ?
N1 C1 H1 . . 118.6 ?
C2 C1 H1 . . 118.6 ?
C1 C2 C3 . . 122.49(17) ?
C1 C2 Br1 . . 118.07(14) ?
C3 C2 Br1 . . 119.43(14) ?
C4 C3 C2 . . 114.56(16) ?
C4 C3 H3 . . 122.7 ?
C2 C3 H3 . . 122.7 ?
C3 C4 N2 . . 134.39(16) ?
C3 C4 C5 . . 119.12(16) ?
N2 C4 C5 . . 106.49(15) ?
N1 C5 N3 . . 125.87(16) ?
N1 C5 C4 . . 126.59(17) ?
N3 C5 C4 . . 107.53(15) ?
C7 C6 N2 . . 124.62(19) ?
C7 C6 H6 . . 117.7 ?
N2 C6 H6 . . 117.7 ?
C8 C7 C6 . . 178.0(3) ?
C7 C8 H81 . . 121(2) ?
C7 C8 H82 . . 120.7(19) ?
H81 C8 H82 . . 118(3) ?
O1 C9 N3 . . 127.55(18) ?
O1 C9 N2 . . 126.48(18) ?
N3 C9 N2 . . 105.97(15) ?
N3 C10 C11 . . 112.56(17) ?
N3 C10 H10A . . 109.1 ?
C11 C10 H10A . . 109.1 ?
N3 C10 H10B . . 109.1 ?
C11 C10 H10B . . 109.1 ?
H10A C10 H10B . . 107.8 ?
C12 C11 C10 . . 178.4(3) ?
C11 C12 H12 . . 177.2(19) ?

loop_
_geom_bond_atom_site_label_1
_geom_bond_atom_site_label_2
_geom_bond_site_symmetry_2
_geom_bond_distance
_geom_bond_publ_flag
Br1 C2 . 1.8928(18) ?
O1 C9 . 1.216(2) ?
N1 C5 . 1.312(2) ?
N1 C1 . 1.349(3) ?
N2 C4 . 1.390(2) ?
N2 C9 . 1.393(2) ?
N2 C6 . 1.414(2) ?
N3 C5 . 1.382(2) ?
N3 C9 . 1.382(2) ?
N3 C10 . 1.458(2) ?
C1 C2 . 1.378(3) ?
C1 H1 . 0.9300 ?
C2 C3 . 1.398(3) ?
C3 C4 . 1.373(2) ?
C3 H3 . 0.9300 ?
C4 C5 . 1.404(2) ?
C6 C7 . 1.295(3) ?
C6 H6 . 0.9300 ?
C7 C8 . 1.296(4) ?
C8 H81 . 0.950(10) ?
C8 H82 . 0.950(10) ?
C10 C11 . 1.463(3) ?
C10 H10A . 0.9700 ?
C10 H10B . 0.9700 ?
C11 C12 . 1.164(3) ?
C12 H12 . 0.940(10) ?

loop_
_geom_hbond_atom_site_label_D
_geom_hbond_atom_site_label_H
_geom_hbond_atom_site_label_A
_geom_hbond_site_symmetry_A
_geom_hbond_distance_DH
_geom_hbond_distance_HA
_geom_hbond_distance_DA
_geom_hbond_angle_DHA
_geom_hbond_publ_flag
C12 H12 O1 2_546 0.940(10) 2.220(10) 3.161(3) 173(2) yes

loop_
_geom_torsion_atom_site_label_1
_geom_torsion_atom_site_label_2
_geom_torsion_atom_site_label_3
_geom_torsion_atom_site_label_4
_geom_torsion_site_symmetry_1
_geom_torsion_site_symmetry_2
_geom_torsion_site_symmetry_3
_geom_torsion_site_symmetry_4
_geom_torsion
_geom_torsion_publ_flag
C5 N1 C1 C2 . . . . 0.0(3) ?
N1 C1 C2 C3 . . . . 0.9(3) ?
N1 C1 C2 Br1 . . . . -179.76(15) ?
C1 C2 C3 C4 . . . . -0.8(3) ?
Br1 C2 C3 C4 . . . . 179.81(12) ?
C2 C3 C4 N2 . . . . -179.36(18) ?
C2 C3 C4 C5 . . . . 0.0(2) ?
C9 N2 C4 C3 . . . . 178.04(18) ?
C6 N2 C4 C3 . . . . -0.3(3) ?
C9 N2 C4 C5 . . . . -1.41(19) ?
C6 N2 C4 C5 . . . . -179.75(17) ?
C1 N1 C5 N3 . . . . 178.16(17) ?
C1 N1 C5 C4 . . . . -0.9(3) ?
C9 N3 C5 N1 . . . . -179.84(17) ?
C10 N3 C5 N1 . . . . 1.8(3) ?
C9 N3 C5 C4 . . . . -0.67(19) ?
C10 N3 C5 C4 . . . . -179.00(16) ?
C3 C4 C5 N1 . . . . 0.9(3) ?
N2 C4 C5 N1 . . . . -179.58(17) ?
C3 C4 C5 N3 . . . . -178.29(15) ?
N2 C4 C5 N3 . . . . 1.26(18) ?
C4 N2 C6 C7 . . . . -1.4(3) ?
C9 N2 C6 C7 . . . . -179.6(2) ?
C5 N3 C9 O1 . . . . 178.90(19) ?
C10 N3 C9 O1 . . . . -2.7(3) ?
C5 N3 C9 N2 . . . . -0.2(2) ?
C10 N3 C9 N2 . . . . 178.17(16) ?
C4 N2 C9 O1 . . . . -178.10(19) ?
C6 N2 C9 O1 . . . . 0.4(3) ?
C4 N2 C9 N3 . . . . 1.00(19) ?
C6 N2 C9 N3 . . . . 179.49(16) ?
C5 N3 C10 C11 . . . . 76.4(2) ?
C9 N3 C10 C11 . . . . -101.7(2) ?

loop_
_cod_related_entry_id
_cod_related_entry_database
_cod_related_entry_code
1 ChemSpider 24744617
